data_8104640
loop_
_publ_author_name
'Khan, Arshad'
'Usman, Rabia'
'Khan, Amjad'
'Refat, Moamen S.'
'Alosaimi, Abeer M.'
'Bakare, Safyah B.'
'Alghamdi, Mohammed T.'

_publ_section_title
;
 The crystal structure of 4-(3-bromophenyl)pyrimidin-2-amine, C10H8BrN3
;
_journal_issue 5
_journal_name_full 'Zeitschrift f\"ur Kristallographie - New Crystal Structures'
_journal_page_first 975
_journal_page_last 976
_journal_paper_doi 10.1515/ncrs-2021-0176
_journal_volume 236
_journal_year 2021
_chemical_formula_sum 'C10 H8 Br N3'
_chemical_formula_weight 250.10
_space_group_crystal_system orthorhombic
_space_group_IT_number 61
_space_group_name_Hall '-P 2ac 2ab'
_space_group_name_H-M_alt 'P b c a'
_atom_sites_solution_hydrogens mixed
_cell_angle_alpha 90
_cell_angle_beta 90
_cell_angle_gamma 90
_cell_formula_units_Z 8
_cell_length_a 7.214(3)
_cell_length_b 12.735(6)
_cell_length_c 21.305(9)
_cell_measurement_reflns_used 982
_cell_measurement_temperature 293(2)
_cell_measurement_theta_max 23.15
_cell_measurement_theta_min 2.75
_cell_volume 1957.3(15)
_computing_cell_refinement 'Bruker SMART'
_computing_data_collection 'Bruker SMART'
_computing_data_reduction 'Bruker SHELXTL'
_computing_molecular_graphics 'Bruker SHELXTL'
_computing_publication_material 'Bruker SHELXTL'
_computing_structure_refinement 'SHELXL-2013 (Sheldrick, 2013)'
_computing_structure_solution 'Bruker SHELXTL'
_diffrn_ambient_temperature 293(2)
_diffrn_measured_fraction_theta_full 0.999
_diffrn_measured_fraction_theta_max 0.981
_diffrn_measurement_device_type 'CCD area detector'
_diffrn_measurement_method 'phi and omega scans'
_diffrn_radiation_type MoK\a
_diffrn_radiation_wavelength 0.71073
_diffrn_reflns_av_R_equivalents 0.0744
_diffrn_reflns_av_unetI/netI 0.0583
_diffrn_reflns_Laue_measured_fraction_full 0.999
_diffrn_reflns_Laue_measured_fraction_max 0.981
_diffrn_reflns_limit_h_max 9
_diffrn_reflns_limit_h_min -8
_diffrn_reflns_limit_k_max 13
_diffrn_reflns_limit_k_min -16
_diffrn_reflns_limit_l_max 26
_diffrn_reflns_limit_l_min -27
_diffrn_reflns_number 8521
_diffrn_reflns_point_group_measured_fraction_full 0.999
_diffrn_reflns_point_group_measured_fraction_max 0.981
_diffrn_reflns_theta_full 25.242
_diffrn_reflns_theta_max 27.016
_diffrn_reflns_theta_min 1.912
_exptl_absorpt_coefficient_mu 4.160
_exptl_absorpt_correction_T_max 1.000
_exptl_absorpt_correction_T_min 0.062
_exptl_absorpt_correction_type multi-scan
_exptl_absorpt_process_details sadabs
_exptl_crystal_colour Colorless
_exptl_crystal_density_diffrn 1.697
_exptl_crystal_description Needle
_exptl_crystal_F_000 992
_exptl_crystal_size_max 0.200
_exptl_crystal_size_mid 0.100
_exptl_crystal_size_min 0.100
_refine_diff_density_max 0.265
_refine_diff_density_min -0.350
_refine_diff_density_rms 0.057
_refine_ls_extinction_coef 0.0050(4)
_refine_ls_extinction_expression Fc^*^=kFc[1+0.001xFc^2^\l^3^/sin(2\q)]^-1/4^
_refine_ls_extinction_method 'SHELXL-2014/7 (Sheldrick 2014'
_refine_ls_goodness_of_fit_ref 0.882
_refine_ls_hydrogen_treatment mixed
_refine_ls_matrix_type full
_refine_ls_number_parameters 148
_refine_ls_number_reflns 2104
_refine_ls_number_restraints 0
_refine_ls_restrained_S_all 0.882
_refine_ls_R_factor_all 0.0637
_refine_ls_R_factor_gt 0.0353
_refine_ls_shift/su_max 0.001
_refine_ls_shift/su_mean 0.000
_refine_ls_structure_factor_coef Fsqd
_refine_ls_weighting_details 'w=1/[\s^2^(Fo^2^)+(0.0369P)^2^] where P=(Fo^2^+2Fc^2^)/3'
_refine_ls_weighting_scheme calc
_refine_ls_wR_factor_gt 0.0754
_refine_ls_wR_factor_ref 0.0808
_reflns_Friedel_coverage 0.000
_reflns_Friedel_fraction_full .
_reflns_Friedel_fraction_max .
_reflns_number_gt 1295
_reflns_number_total 2104
_reflns_threshold_expression 'I > 2\s(I)'
_cod_data_source_file suppl_j_ncrs-2021-0176_suppl.cif
_cod_data_source_block a30115a
_cod_database_code 8104640
_shelx_space_group_comment
;
The symmetry employed for this shelxl refinement is uniquely defined
by the following loop, which should always be used as a source of
symmetry information in preference to the above space-group names.
They are only intended as comments.
;

loop_
_space_group_symop_operation_xyz
'x, y, z'
'-x+1/2, -y, z+1/2'
'-x, y+1/2, -z+1/2'
'x+1/2, -y+1/2, -z'
'-x, -y, -z'
'x-1/2, y, -z-1/2'
'x, -y-1/2, z-1/2'
'-x-1/2, y-1/2, z'

loop_
_atom_site_label
_atom_site_type_symbol
_atom_site_fract_x
_atom_site_fract_y
_atom_site_fract_z
_atom_site_U_iso_or_equiv
_atom_site_adp_type
_atom_site_occupancy
_atom_site_site_symmetry_order
_atom_site_calc_flag
_atom_site_refinement_flags_posn
_atom_site_refinement_flags_adp
_atom_site_refinement_flags_occupancy
_atom_site_disorder_assembly
_atom_site_disorder_group
Br1 Br 1.15001(5) 0.31066(3) 0.30008(2) 0.07590(19) Uani 1 1 d . . . . .
N1 N 0.5385(3) 0.35611(14) 0.43861(9) 0.0361(5) Uani 1 1 d . . . . .
N2 N 0.2294(3) 0.38830(15) 0.47474(10) 0.0390(5) Uani 1 1 d . . . . .
N3 N 0.3831(4) 0.23631(19) 0.49909(13) 0.0524(7) Uani 1 1 d . . . . .
C1 C 0.9874(4) 0.4209(2) 0.32252(12) 0.0480(7) Uani 1 1 d . . . . .
C2 C 1.0311(4) 0.5225(2) 0.30664(12) 0.0577(8) Uani 1 1 d . . . . .
H2 H 1.1362 0.5375 0.2830 0.069 Uiso 1 1 calc R U . . .
C3 C 0.9152(4) 0.6018(3) 0.32674(16) 0.0642(9) Uani 1 1 d . . . . .
C4 C 0.7563(4) 0.5799(2) 0.36060(15) 0.0531(8) Uani 1 1 d . . . . .
C5 C 0.7124(3) 0.47727(19) 0.37535(12) 0.0371(6) Uani 1 1 d . . . . .
C6 C 0.8305(3) 0.3979(2) 0.35617(11) 0.0416(6) Uani 1 1 d . . . . .
H6 H 0.8033 0.3285 0.3662 0.050 Uiso 1 1 calc R U . . .
C7 C 0.5414(3) 0.45067(17) 0.41095(11) 0.0347(6) Uani 1 1 d . . . . .
C8 C 0.3901(4) 0.5168(2) 0.41544(13) 0.0425(7) Uani 1 1 d . . . . .
C9 C 0.2387(4) 0.48138(19) 0.44723(13) 0.0430(6) Uani 1 1 d . . . . .
H9 H 0.1357 0.5251 0.4498 0.052 Uiso 1 1 calc R U . . .
C10 C 0.3840(3) 0.33006(18) 0.47004(12) 0.0365(6) Uani 1 1 d . . . . .
H3 H 0.953(4) 0.678(2) 0.3179(14) 0.065(9) Uiso 1 1 d . . . . .
H4 H 0.678(3) 0.634(2) 0.3768(11) 0.039(7) Uiso 1 1 d . . . . .
H8 H 0.392(3) 0.578(2) 0.3995(11) 0.040(7) Uiso 1 1 d . . . . .
H3A H 0.289(4) 0.216(2) 0.5200(14) 0.055(9) Uiso 1 1 d . . . . .
H3B H 0.477(4) 0.1975(18) 0.4994(13) 0.048(9) Uiso 1 1 d . . . . .

loop_
_atom_site_aniso_label
_atom_site_aniso_U_11
_atom_site_aniso_U_22
_atom_site_aniso_U_33
_atom_site_aniso_U_23
_atom_site_aniso_U_13
_atom_site_aniso_U_12
Br1 0.0675(3) 0.0890(3) 0.0712(3) -0.01551(18) 0.02602(17) 0.00196(18)
N1 0.0310(12) 0.0356(11) 0.0417(13) 0.0052(9) -0.0019(9) -0.0019(9)
N2 0.0318(12) 0.0388(12) 0.0465(14) 0.0021(10) -0.0043(9) 0.0014(9)
N3 0.0317(16) 0.0472(15) 0.0784(19) 0.0259(13) 0.0089(13) 0.0019(12)
C1 0.0480(17) 0.0597(17) 0.0361(15) 0.0029(13) 0.0002(12) -0.0054(14)
C2 0.0494(19) 0.076(2) 0.0475(19) 0.0170(15) 0.0050(14) -0.0155(16)
C3 0.058(2) 0.059(2) 0.075(2) 0.0281(17) -0.0024(17) -0.0157(17)
C4 0.055(2) 0.0426(17) 0.062(2) 0.0131(14) 0.0003(15) -0.0025(15)
C5 0.0421(15) 0.0386(14) 0.0307(14) 0.0060(11) -0.0065(11) -0.0061(11)
C6 0.0495(17) 0.0436(15) 0.0316(15) 0.0012(11) 0.0005(12) -0.0093(12)
C7 0.0367(15) 0.0335(14) 0.0338(14) -0.0002(11) -0.0083(11) -0.0042(10)
C8 0.0477(18) 0.0292(14) 0.0507(18) 0.0083(13) -0.0075(13) 0.0004(12)
C9 0.0386(16) 0.0422(15) 0.0482(17) -0.0011(13) -0.0042(13) 0.0048(12)
C10 0.0316(15) 0.0367(15) 0.0413(16) 0.0026(11) -0.0028(11) -0.0022(10)

loop_
_atom_type_symbol
_atom_type_description
_atom_type_scat_dispersion_real
_atom_type_scat_dispersion_imag
_atom_type_scat_source
C C 0.0033 0.0016 'International Tables Vol C Tables 4.2.6.8 and 6.1.1.4'
H H 0.0000 0.0000 'International Tables Vol C Tables 4.2.6.8 and 6.1.1.4'
N N 0.0061 0.0033 'International Tables Vol C Tables 4.2.6.8 and 6.1.1.4'
Br Br -0.2901 2.4595 'International Tables Vol C Tables 4.2.6.8 and 6.1.1.4'

loop_
_geom_angle_atom_site_label_1
_geom_angle_atom_site_label_2
_geom_angle_atom_site_label_3
_geom_angle
_geom_angle_site_symmetry_1
_geom_angle_site_symmetry_3
C7 N1 C10 117.0(2) . .
C9 N2 C10 114.8(2) . .
C6 C1 C2 121.3(3) . .
C6 C1 Br1 119.0(2) . .
C2 C1 Br1 119.6(2) . .
C1 C2 C3 118.3(3) . .
C2 C3 C4 121.1(3) . .
C5 C4 C3 120.0(3) . .
C4 C5 C6 118.9(3) . .
C4 C5 C7 121.5(2) . .
C6 C5 C7 119.7(2) . .
C1 C6 C5 120.4(2) . .
N1 C7 C8 120.3(2) . .
N1 C7 C5 116.2(2) . .
C8 C7 C5 123.5(2) . .
C9 C8 C7 117.8(2) . .
N2 C9 C8 123.8(2) . .
N1 C10 N2 126.2(2) . .
N1 C10 N3 116.9(2) . .
N2 C10 N3 116.9(2) . .

loop_
_geom_bond_atom_site_label_1
_geom_bond_atom_site_label_2
_geom_bond_distance
_geom_bond_site_symmetry_2
Br1 C1 1.891(3) .
N1 C7 1.341(3) .
N1 C10 1.342(3) .
N2 C9 1.324(3) .
N2 C10 1.343(3) .
N3 C10 1.345(3) .
C1 C6 1.372(3) .
C1 C2 1.375(4) .
C2 C3 1.379(4) .
C3 C4 1.382(4) .
C4 C5 1.381(4) .
C5 C6 1.384(4) .
C5 C7 1.487(3) .
C7 C8 1.382(3) .
C8 C9 1.362(4) .
